data_2239483
loop_
_publ_author_name
'Choi, Hong Dae'
'Seo, Pil Ja'
'Lee, Uk'

_publ_section_title
;
 5-Bromo-3-cyclohexylsulfinyl-2,4,6-trimethyl-1-benzofuran
;
_journal_coeditor_code GG2135
_journal_issue 3
_journal_name_full 'Acta Crystallographica Section E'
_journal_page_first o310
_journal_paper_doi 10.1107/S1600536814003171
_journal_volume 70
_journal_year 2014
_chemical_formula_iupac 'C17 H21 Br O2 S'
_chemical_formula_moiety 'C17 H21 Br O2 S'
_chemical_formula_sum 'C17 H21 Br O2 S'
_chemical_formula_weight 369.31
_chemical_melting_point_gt 450
_chemical_melting_point_lt 451
_chemical_name_systematic
;
5-Bromo-3-cyclohexylsulfinyl-2,4,6-trimethyl-1-benzofuran
;
_space_group_IT_number 2
_symmetry_cell_setting triclinic
_symmetry_space_group_name_Hall '-P 1'
_symmetry_space_group_name_H-M 'P -1'
_atom_sites_solution_hydrogens difmap
_atom_sites_solution_primary direct
_atom_sites_solution_secondary difmap
_audit_creation_method 'form.cif (version 2.0)'
_cell_angle_alpha 65.839(4)
_cell_angle_beta 85.795(4)
_cell_angle_gamma 83.394(4)
_cell_formula_units_Z 2
_cell_length_a 5.9051(4)
_cell_length_b 11.7060(9)
_cell_length_c 12.7906(10)
_cell_measurement_reflns_used 6652
_cell_measurement_temperature 173(2)
_cell_measurement_theta_max 28.36
_cell_measurement_theta_min 3.07
_cell_volume 801.01(11)
_computing_cell_refinement '<i>SAINT</i> (Bruker, 2009)'
_computing_data_collection '<i>APEX2</i> (Bruker, 2009)'
_computing_data_reduction '<i>SAINT</i> (Bruker, 2009)'
_computing_molecular_graphics
;
<i>ORTEP-3 for Windows</i> (Farrugia, 2012) and
<i>DIAMOND</i> (Brandenburg, 1998)
;
_computing_publication_material '<i>SHELXL97</i> (Sheldrick, 2008)'
_computing_structure_refinement '<i>SHELXL97</i> (Sheldrick, 2008)'
_computing_structure_solution '<i>SHELXS97</i> (Sheldrick, 2008)'
_diffrn_ambient_temperature 173(2)
_diffrn_detector_area_resol_mean 10.0
_diffrn_measured_fraction_theta_full 0.985
_diffrn_measured_fraction_theta_max 0.985
_diffrn_measurement_device_type 'Bruker SMART APEXII CCD'
_diffrn_measurement_method '\f and \w scans'
_diffrn_radiation_monochromator 'graphite multilayer'
_diffrn_radiation_source 'rotating anode'
_diffrn_radiation_type MoK\a
_diffrn_radiation_wavelength 0.71073
_diffrn_reflns_av_R_equivalents 0.0379
_diffrn_reflns_av_sigmaI/netI 0.0357
_diffrn_reflns_limit_h_max 7
_diffrn_reflns_limit_h_min -7
_diffrn_reflns_limit_k_max 15
_diffrn_reflns_limit_k_min -15
_diffrn_reflns_limit_l_max 17
_diffrn_reflns_limit_l_min -17
_diffrn_reflns_number 14547
_diffrn_reflns_theta_full 28.46
_diffrn_reflns_theta_max 28.46
_diffrn_reflns_theta_min 3.07
_diffrn_standards_number 0
_exptl_absorpt_coefficient_mu 2.698
_exptl_absorpt_correction_T_max 0.5198
_exptl_absorpt_correction_T_min 0.4287
_exptl_absorpt_correction_type multi-scan
_exptl_absorpt_process_details '(<i>SADABS</i>; Bruker, 2009)'
_exptl_crystal_colour colourless
_exptl_crystal_density_diffrn 1.531
_exptl_crystal_density_method 'not measured'
_exptl_crystal_description Block
_exptl_crystal_F_000 380
_exptl_crystal_size_max 0.38
_exptl_crystal_size_mid 0.29
_exptl_crystal_size_min 0.28
_refine_diff_density_max 1.282
_refine_diff_density_min -0.884
_refine_ls_extinction_method none
_refine_ls_goodness_of_fit_ref 1.046
_refine_ls_hydrogen_treatment constr
_refine_ls_matrix_type full
_refine_ls_number_parameters 203
_refine_ls_number_reflns 3981
_refine_ls_number_restraints 4
_refine_ls_restrained_S_all 1.049
_refine_ls_R_factor_all 0.0456
_refine_ls_R_factor_gt 0.0378
_refine_ls_shift/su_max 0.001
_refine_ls_shift/su_mean 0.000
_refine_ls_structure_factor_coef Fsqd
_refine_ls_weighting_details 'w=1/[\s^2^(Fo^2^)+(0.0292P)^2^+1.0109P] where P=(Fo^2^+2Fc^2^)/3'
_refine_ls_weighting_scheme calc
_refine_ls_wR_factor_gt 0.0877
_refine_ls_wR_factor_ref 0.0908
_reflns_number_gt 3419
_reflns_number_total 3981
_reflns_threshold_expression I>2\s(I)
_cod_data_source_file gg2135sup1.cif
_cod_data_source_block I
_cod_original_cell_volume 801.01(10)
_cod_database_code 2239483
_cod_database_fobs_code 2239483

loop_
_symmetry_equiv_pos_as_xyz
'x, y, z'
'-x, -y, -z'

loop_
_atom_site_type_symbol
_atom_site_label
_atom_site_fract_x
_atom_site_fract_y
_atom_site_fract_z
_atom_site_U_iso_or_equiv
_atom_site_adp_type
_atom_site_calc_flag
_atom_site_refinement_flags
_atom_site_occupancy
_atom_site_symmetry_multiplicity
Br Br1 -0.27560(5) 0.86915(3) 0.02612(2) 0.03843(10) Uani d . 1 2
S S1 0.58237(11) 0.47281(6) 0.18104(6) 0.03238(15) Uani d DU 1 2
O O1 0.4834(3) 0.69082(15) 0.35369(15) 0.0281(4) Uani d . 1 2
O O2A 0.8063(4) 0.4118(2) 0.2215(2) 0.0408(6) Uani d PDU 0.863(5) 1
O O2B 0.637(2) 0.5186(11) 0.0592(3) 0.036(3) Uani d PDU 0.137(5) 1
C C1 0.4916(4) 0.5828(2) 0.2422(2) 0.0231(5) Uani d . 1 2
C C2 0.2955(4) 0.6766(2) 0.2109(2) 0.0222(4) Uani d . 1 2
C C3 0.1240(4) 0.7157(2) 0.1289(2) 0.0232(5) Uani d . 1 2
C C4 -0.0359(4) 0.8119(2) 0.1324(2) 0.0264(5) Uani d . 1 2
C C5 -0.0339(4) 0.8713(2) 0.2086(2) 0.0290(5) Uani d . 1 2
C C6 0.1401(4) 0.8330(2) 0.2854(2) 0.0290(5) Uani d . 1 2
H H6 0.1498 0.8709 0.3377 0.035 Uiso calc R 1 2
C C7 0.2994(4) 0.7378(2) 0.2837(2) 0.0246(5) Uani d . 1 2
C C8 0.5969(4) 0.5962(2) 0.3264(2) 0.0273(5) Uani d . 1 2
C C9 0.1167(4) 0.6589(2) 0.0433(2) 0.0292(5) Uani d . 1 2
H H9A -0.0024 0.6006 0.0669 0.044 Uiso calc R 1 2
H H9B 0.2647 0.6131 0.0395 0.044 Uiso calc R 1 2
H H9C 0.0829 0.7257 -0.0323 0.044 Uiso calc R 1 2
C C10 -0.2122(5) 0.9752(2) 0.2065(3) 0.0404(7) Uani d . 1 2
H H10A -0.1816 1.0035 0.2660 0.061 Uiso calc R 1 2
H H10B -0.3633 0.9438 0.2210 0.061 Uiso calc R 1 2
H H10C -0.2078 1.0457 0.1313 0.061 Uiso calc R 1 2
C C11 0.8011(5) 0.5326(3) 0.3952(2) 0.0345(6) Uani d . 1 2
H H11A 0.8868 0.4773 0.3628 0.052 Uiso calc R 1 2
H H11B 0.7535 0.4826 0.4745 0.052 Uiso calc R 1 2
H H11C 0.8980 0.5958 0.3938 0.052 Uiso calc R 1 2
C C12 0.3727(4) 0.3601(2) 0.2543(2) 0.0236(5) Uani d . 1 2
H H12 0.2168 0.4061 0.2405 0.028 Uiso calc R 1 2
C C13 0.4062(5) 0.2963(3) 0.3826(2) 0.0361(6) Uani d . 1 2
H H13A 0.3831 0.3599 0.4157 0.043 Uiso calc R 1 2
H H13B 0.5643 0.2562 0.3976 0.043 Uiso calc R 1 2
C C14 0.2387(6) 0.1967(3) 0.4400(2) 0.0447(7) Uani d . 1 2
H H14A 0.2694 0.1530 0.5228 0.054 Uiso calc R 1 2
H H14B 0.0811 0.2381 0.4320 0.054 Uiso calc R 1 2
C C15 0.2590(6) 0.1012(3) 0.3867(3) 0.0442(7) Uani d . 1 2
H H15A 0.1432 0.0407 0.4226 0.053 Uiso calc R 1 2
H H15B 0.4116 0.0538 0.4016 0.053 Uiso calc R 1 2
C C16 0.2251(5) 0.1658(3) 0.2582(2) 0.0380(6) Uani d . 1 2
H H16A 0.0671 0.2061 0.2437 0.046 Uiso calc R 1 2
H H16B 0.2464 0.1021 0.2251 0.046 Uiso calc R 1 2
C C17 0.3923(5) 0.2649(2) 0.1994(2) 0.0312(5) Uani d . 1 2
H H17A 0.3592 0.3091 0.1169 0.037 Uiso calc R 1 2
H H17B 0.5499 0.2237 0.2064 0.037 Uiso calc R 1 2

loop_
_atom_site_aniso_label
_atom_site_aniso_U_11
_atom_site_aniso_U_22
_atom_site_aniso_U_33
_atom_site_aniso_U_12
_atom_site_aniso_U_13
_atom_site_aniso_U_23
Br1 0.02588(14) 0.03838(16) 0.03727(16) 0.00417(10) -0.00621(10) -0.00237(11)
S1 0.0252(3) 0.0267(3) 0.0457(4) -0.0040(2) 0.0114(3) -0.0168(3)
O1 0.0262(9) 0.0269(8) 0.0338(9) -0.0042(7) -0.0043(7) -0.0140(7)
O2A 0.0242(10) 0.0408(13) 0.0592(16) 0.0009(8) 0.0026(9) -0.0238(11)
O2B 0.036(8) 0.037(7) 0.0463(14) -0.002(5) 0.009(2) -0.029(5)
C1 0.0189(11) 0.0204(10) 0.0280(11) -0.0024(8) 0.0018(9) -0.0082(9)
C2 0.0185(11) 0.0198(10) 0.0274(11) -0.0033(8) 0.0016(9) -0.0086(9)
C3 0.0201(11) 0.0214(10) 0.0247(11) -0.0036(8) 0.0019(9) -0.0059(9)
C4 0.0201(11) 0.0221(10) 0.0294(12) -0.0022(8) 0.0003(9) -0.0028(9)
C5 0.0250(12) 0.0194(10) 0.0373(13) -0.0025(9) 0.0080(10) -0.0075(10)
C6 0.0321(13) 0.0223(11) 0.0348(13) -0.0063(9) 0.0051(10) -0.0138(10)
C7 0.0237(11) 0.0228(10) 0.0269(11) -0.0059(9) 0.0002(9) -0.0086(9)
C8 0.0216(11) 0.0238(11) 0.0332(13) -0.0042(9) -0.0006(9) -0.0078(10)
C9 0.0275(12) 0.0318(12) 0.0278(12) -0.0014(10) -0.0037(10) -0.0116(10)
C10 0.0358(15) 0.0259(12) 0.0544(18) 0.0032(11) 0.0080(13) -0.0143(12)
C11 0.0257(13) 0.0370(14) 0.0360(14) -0.0034(10) -0.0073(11) -0.0089(11)
C12 0.0211(11) 0.0225(10) 0.0277(11) -0.0013(8) 0.0014(9) -0.0110(9)
C13 0.0481(17) 0.0338(13) 0.0275(13) -0.0066(12) -0.0022(11) -0.0124(11)
C14 0.068(2) 0.0347(14) 0.0303(14) -0.0148(14) 0.0144(14) -0.0118(12)
C15 0.062(2) 0.0276(13) 0.0407(16) -0.0113(13) 0.0105(14) -0.0115(12)
C16 0.0459(17) 0.0315(13) 0.0416(15) -0.0113(12) 0.0049(13) -0.0190(12)
C17 0.0396(15) 0.0261(11) 0.0302(13) -0.0045(10) 0.0038(11) -0.0141(10)

loop_
_atom_type_symbol
_atom_type_description
_atom_type_scat_dispersion_real
_atom_type_scat_dispersion_imag
_atom_type_scat_source
C C 0.0033 0.0016 'International Tables Vol C Tables 4.2.6.8 and 6.1.1.4'
H H 0.0000 0.0000 'International Tables Vol C Tables 4.2.6.8 and 6.1.1.4'
O O 0.0106 0.0060 'International Tables Vol C Tables 4.2.6.8 and 6.1.1.4'
S S 0.1246 0.1234 'International Tables Vol C Tables 4.2.6.8 and 6.1.1.4'
Br Br -0.2901 2.4595 'International Tables Vol C Tables 4.2.6.8 and 6.1.1.4'

loop_
_geom_angle_atom_site_label_1
_geom_angle_atom_site_label_2
_geom_angle_atom_site_label_3
_geom_angle_site_symmetry_3
_geom_angle
C4 Br1 Br1 2_475 129.48(8)
O2B S1 O2A . 97.6(6)
O2B S1 C1 . 119.2(5)
O2A S1 C1 . 110.03(13)
O2B S1 C12 . 123.9(6)
O2A S1 C12 . 107.98(13)
C1 S1 C12 . 97.78(11)
C7 O1 C8 . 106.35(18)
C8 C1 C2 . 106.9(2)
C8 C1 S1 . 125.76(19)
C2 C1 S1 . 127.31(18)
C7 C2 C3 . 119.2(2)
C7 C2 C1 . 104.7(2)
C3 C2 C1 . 136.1(2)
C4 C3 C2 . 115.2(2)
C4 C3 C9 . 122.7(2)
C2 C3 C9 . 122.1(2)
C3 C4 C5 . 125.2(2)
C3 C4 Br1 . 118.04(19)
C5 C4 Br1 . 116.76(18)
C6 C5 C4 . 117.9(2)
C6 C5 C10 . 120.1(2)
C4 C5 C10 . 122.0(2)
C7 C6 C5 . 117.9(2)
C7 C6 H6 . 121.1
C5 C6 H6 . 121.1
O1 C7 C6 . 124.6(2)
O1 C7 C2 . 110.9(2)
C6 C7 C2 . 124.5(2)
C1 C8 O1 . 111.1(2)
C1 C8 C11 . 134.8(2)
O1 C8 C11 . 114.1(2)
C3 C9 H9A . 109.5
C3 C9 H9B . 109.5
H9A C9 H9B . 109.5
C3 C9 H9C . 109.5
H9A C9 H9C . 109.5
H9B C9 H9C . 109.5
C5 C10 H10A . 109.5
C5 C10 H10B . 109.5
H10A C10 H10B . 109.5
C5 C10 H10C . 109.5
H10A C10 H10C . 109.5
H10B C10 H10C . 109.5
C8 C11 H11A . 109.5
C8 C11 H11B . 109.5
H11A C11 H11B . 109.5
C8 C11 H11C . 109.5
H11A C11 H11C . 109.5
H11B C11 H11C . 109.5
C13 C12 C17 . 111.8(2)
C13 C12 S1 . 112.15(18)
C17 C12 S1 . 107.30(17)
C13 C12 H12 . 108.5
C17 C12 H12 . 108.5
S1 C12 H12 . 108.5
C12 C13 C14 . 110.8(2)
C12 C13 H13A . 109.5
C14 C13 H13A . 109.5
C12 C13 H13B . 109.5
C14 C13 H13B . 109.5
H13A C13 H13B . 108.1
C15 C14 C13 . 111.2(2)
C15 C14 H14A . 109.4
C13 C14 H14A . 109.4
C15 C14 H14B . 109.4
C13 C14 H14B . 109.4
H14A C14 H14B . 108.0
C14 C15 C16 . 110.9(2)
C14 C15 H15A . 109.5
C16 C15 H15A . 109.5
C14 C15 H15B . 109.5
C16 C15 H15B . 109.5
H15A C15 H15B . 108.0
C15 C16 C17 . 111.6(2)
C15 C16 H16A . 109.3
C17 C16 H16A . 109.3
C15 C16 H16B . 109.3
C17 C16 H16B . 109.3
H16A C16 H16B . 108.0
C16 C17 C12 . 110.3(2)
C16 C17 H17A . 109.6
C12 C17 H17A . 109.6
C16 C17 H17B . 109.6
C12 C17 H17B . 109.6
H17A C17 H17B . 108.1

loop_
_geom_bond_atom_site_label_1
_geom_bond_atom_site_label_2
_geom_bond_site_symmetry_2
_geom_bond_distance
Br1 C4 . 1.903(2)
Br1 Br1 2_475 3.6838(6)
S1 O2B . 1.450(2)
S1 O2A . 1.451(2)
S1 C1 . 1.778(2)
S1 C12 . 1.830(2)
O1 C7 . 1.373(3)
O1 C8 . 1.381(3)
C1 C8 . 1.353(3)
C1 C2 . 1.457(3)
C2 C7 . 1.392(3)
C2 C3 . 1.411(3)
C3 C4 . 1.397(3)
C3 C9 . 1.501(3)
C4 C5 . 1.412(4)
C5 C6 . 1.379(4)
C5 C10 . 1.506(3)
C6 C7 . 1.379(3)
C6 H6 . 0.9500
C8 C11 . 1.482(3)
C9 H9A . 0.9800
C9 H9B . 0.9800
C9 H9C . 0.9800
C10 H10A . 0.9800
C10 H10B . 0.9800
C10 H10C . 0.9800
C11 H11A . 0.9800
C11 H11B . 0.9800
C11 H11C . 0.9800
C12 C13 . 1.516(3)
C12 C17 . 1.531(3)
C12 H12 . 1.0000
C13 C14 . 1.528(4)
C13 H13A . 0.9900
C13 H13B . 0.9900
C14 C15 . 1.519(4)
C14 H14A . 0.9900
C14 H14B . 0.9900
C15 C16 . 1.520(4)
C15 H15A . 0.9900
C15 H15B . 0.9900
C16 C17 . 1.526(4)
C16 H16A . 0.9900
C16 H16B . 0.9900
C17 H17A . 0.9900
C17 H17B . 0.9900

loop_
_geom_hbond_atom_site_label_D
_geom_hbond_atom_site_label_H
_geom_hbond_atom_site_label_A
_geom_hbond_site_symmetry_A
_geom_hbond_distance_DH
_geom_hbond_distance_HA
_geom_hbond_distance_DA
_geom_hbond_angle_DHA
C12 H12 O2A 1_455 1.00 2.44 3.355(3) 151.2
C11 H11C Cg1 1_655 0.98 2.83 3.547(3) 130.4

loop_
_geom_torsion_atom_site_label_1
_geom_torsion_atom_site_label_2
_geom_torsion_atom_site_label_3
_geom_torsion_atom_site_label_4
_geom_torsion_site_symmetry_1
_geom_torsion
O2B S1 C1 C8 . -120.2(7)
O2A S1 C1 C8 . -8.9(3)
C12 S1 C1 C8 . 103.5(2)
O2B S1 C1 C2 . 58.4(7)
O2A S1 C1 C2 . 169.7(2)
C12 S1 C1 C2 . -77.8(2)
C8 C1 C2 C7 . -1.3(3)
S1 C1 C2 C7 . 179.92(17)
C8 C1 C2 C3 . 177.1(3)
S1 C1 C2 C3 . -1.7(4)
C7 C2 C3 C4 . -2.7(3)
C1 C2 C3 C4 . 179.2(2)
C7 C2 C3 C9 . 176.6(2)
C1 C2 C3 C9 . -1.6(4)
C2 C3 C4 C5 . 1.1(3)
C9 C3 C4 C5 . -178.1(2)
C2 C3 C4 Br1 . -179.22(16)
C9 C3 C4 Br1 . 1.5(3)
Br1 Br1 C4 C3 2_475 -175.07(14)
Br1 Br1 C4 C5 2_475 4.6(2)
C3 C4 C5 C6 . 0.7(4)
Br1 C4 C5 C6 . -179.00(18)
C3 C4 C5 C10 . 179.6(2)
Br1 C4 C5 C10 . 0.0(3)
C4 C5 C6 C7 . -0.8(3)
C10 C5 C6 C7 . -179.8(2)
C8 O1 C7 C6 . 179.0(2)
C8 O1 C7 C2 . -1.0(3)
C5 C6 C7 O1 . 179.1(2)
C5 C6 C7 C2 . -0.8(4)
C3 C2 C7 O1 . -177.3(2)
C1 C2 C7 O1 . 1.4(3)
C3 C2 C7 C6 . 2.7(4)
C1 C2 C7 C6 . -178.6(2)
C2 C1 C8 O1 . 0.7(3)
S1 C1 C8 O1 . 179.52(16)
C2 C1 C8 C11 . 179.9(3)
S1 C1 C8 C11 . -1.2(4)
C7 O1 C8 C1 . 0.2(3)
C7 O1 C8 C11 . -179.2(2)
O2B S1 C12 C13 . 160.6(7)
O2A S1 C12 C13 . 47.9(2)
C1 S1 C12 C13 . -66.1(2)
O2B S1 C12 C17 . 37.5(7)
O2A S1 C12 C17 . -75.2(2)
C1 S1 C12 C17 . 170.76(17)
C17 C12 C13 C14 . -55.7(3)
S1 C12 C13 C14 . -176.3(2)
C12 C13 C14 C15 . 55.8(4)
C13 C14 C15 C16 . -56.1(4)
C14 C15 C16 C17 . 56.3(4)
C15 C16 C17 C12 . -55.5(3)
C13 C12 C17 C16 . 55.4(3)
S1 C12 C17 C16 . 178.79(19)
